data_7132281
loop_
_publ_author_name
'Yang, Mengnan'
'Zhang, Yao'
'Ji, Shiyan'
'Li, Huafeng'
'Ma, Xinyi'
'Jin, Yuzhen'
'Ma, Pengtao'
'Wang, Jingping'
'Niu, Jingyang'

_publ_section_title
;
 A heteropolytungstate based 2D layered porous framework with high proton
 conductivity.
;
_journal_name_full 'Chemical communications (Cambridge, England)'
_journal_paper_doi 10.1039/d3cc04517j
_journal_year 2023
_chemical_formula_moiety '0.5(C80 H64 Bi4 N16 Na12 O274 Ru8 W64), 8(O)'
_chemical_formula_sum 'C40 H32 Bi2 N8 Na6 O145 Ru4 W32'
_chemical_formula_weight 9788.11
_space_group_crystal_system monoclinic
_space_group_IT_number 14
_space_group_name_Hall '-P 2yn'
_space_group_name_H-M_alt 'P 1 21/n 1'
_atom_sites_solution_hydrogens geom
_atom_sites_solution_primary dual
_audit_creation_date 2023-10-07
_audit_creation_method
;
Olex2 1.2
(compiled 2018.05.29 svn.r3508 for OlexSys, GUI svn.r5506)
;
_audit_update_record
;
2023-10-11 deposited with the CCDC.	2023-10-30 downloaded from the CCDC.
;
_cell_angle_alpha 90
_cell_angle_beta 93.4190(10)
_cell_angle_gamma 90
_cell_formula_units_Z 2
_cell_length_a 17.9756(4)
_cell_length_b 22.7835(7)
_cell_length_c 23.5537(6)
_cell_measurement_reflns_used 9908
_cell_measurement_temperature 150(2)
_cell_measurement_theta_max 27.75
_cell_measurement_theta_min 2.26
_cell_volume 9629.2(4)
_computing_cell_refinement 'SAINT V8.38A (?, 2016)'
_computing_data_reduction 'SAINT V8.38A (?, 2016)'
_computing_molecular_graphics 'Olex2 (Dolomanov et al., 2009)'
_computing_publication_material 'Olex2 (Dolomanov et al., 2009)'
_computing_structure_refinement 'ShelXL (Sheldrick, 2015)'
_computing_structure_solution 'ShelXT (Sheldrick, 2015)'
_diffrn_ambient_temperature 150.0
_diffrn_measured_fraction_theta_full 0.998
_diffrn_measured_fraction_theta_max 0.998
_diffrn_measurement_device_type 'Bruker D8 VENTURE PHOTON II'
_diffrn_measurement_method 'phi and omega scans'
_diffrn_radiation_monochromator 'Helios multilayer optic'
_diffrn_radiation_type MoK\a
_diffrn_radiation_wavelength 0.71073
_diffrn_reflns_av_R_equivalents 0.0682
_diffrn_reflns_av_unetI/netI 0.0532
_diffrn_reflns_Laue_measured_fraction_full 0.998
_diffrn_reflns_Laue_measured_fraction_max 0.998
_diffrn_reflns_limit_h_max 21
_diffrn_reflns_limit_h_min -21
_diffrn_reflns_limit_k_max 27
_diffrn_reflns_limit_k_min -24
_diffrn_reflns_limit_l_max 25
_diffrn_reflns_limit_l_min -28
_diffrn_reflns_number 80083
_diffrn_reflns_point_group_measured_fraction_full 0.998
_diffrn_reflns_point_group_measured_fraction_max 0.998
_diffrn_reflns_theta_full 25.099
_diffrn_reflns_theta_max 25.099
_diffrn_reflns_theta_min 2.262
_diffrn_source_type Microfocus
_diffrn_standards_number 0
_exptl_absorpt_coefficient_mu 21.256
_exptl_absorpt_correction_T_max 0.0214
_exptl_absorpt_correction_T_min 0.0053
_exptl_absorpt_correction_type multi-scan
_exptl_absorpt_process_details
'SADABS-2016/2 (Bruker,2016/2) was used for absorption correction. wR2(int) was 0.0950 before and 0.0728 after correction. The Ratio of minimum to maximum transmission is 0.2477. The \l/2 correction factor is Not present.'
_exptl_crystal_colour black
_exptl_crystal_colour_primary black
_exptl_crystal_density_diffrn 3.376
_exptl_crystal_description block
_exptl_crystal_F_000 8528
_exptl_crystal_size_max 0.1
_exptl_crystal_size_mid 0.08
_exptl_crystal_size_min 0.07
_refine_diff_density_max 2.685
_refine_diff_density_min -1.010
_refine_diff_density_rms 0.246
_refine_ls_extinction_method none
_refine_ls_goodness_of_fit_ref 1.019
_refine_ls_hydrogen_treatment constr
_refine_ls_matrix_type full
_refine_ls_number_parameters 1132
_refine_ls_number_reflns 17126
_refine_ls_number_restraints 24
_refine_ls_restrained_S_all 1.020
_refine_ls_R_factor_all 0.0635
_refine_ls_R_factor_gt 0.0399
_refine_ls_shift/su_max 0.001
_refine_ls_shift/su_mean 0.000
_refine_ls_structure_factor_coef Fsqd
_refine_ls_weighting_details 'w=1/[\s^2^(Fo^2^)+(0.0513P)^2^] where P=(Fo^2^+2Fc^2^)/3'
_refine_ls_weighting_scheme calc
_refine_ls_wR_factor_gt 0.0925
_refine_ls_wR_factor_ref 0.1047
_reflns_Friedel_coverage 0.000
_reflns_number_gt 12315
_reflns_number_total 17126
_reflns_threshold_expression 'I > 2\s(I)'
_cod_data_source_file d3cc04517j2.cif
_cod_data_source_block 2270810
_cod_database_code 7132281
_shelx_shelxl_version_number 2018/3
_shelx_space_group_comment
;
The symmetry employed for this shelxl refinement is uniquely defined
by the following loop, which should always be used as a source of
symmetry information in preference to the above space-group names.
They are only intended as comments.
;
_shelx_estimated_absorpt_t_max 0.318
_shelx_estimated_absorpt_t_min 0.225
_diffrn_source_source 'Incoatc Ius 3.0 '
_olex2_refinement_description
;
1. Fixed Uiso
 At 1.2 times of:
  All C(H) groups
2. Uiso/Uaniso restraints and constraints
Uanis(O9W) \\sim Ueq, Uanis(O20W) \\sim Ueq, Uanis(O22W) \\sim Ueq: with sigma
of 0.01 and sigma for terminal atoms of 0.02
Uanis(O11W) \\sim Ueq: with sigma of 0.005 and sigma for terminal atoms of 0.01
3. Others
 Fixed Sof: Na3(0.5) Na4(0.5) O5W(0.5) O8W(0.5) O9W(0.5) O10W(0.5) O11W(0.5)
 O14W(0.5) O16W(0.5) O22W(0.5) Na5(0.5) O21W(0.5) O19W(0.5) O20W(0.5)
4.a Aromatic/amide H refined with riding coordinates:
 C5(H5), C6(H6), C7(H7), C8(H8), C9(H9), C10(H10), C11(H11), C12(H12),
 C13(H13), C14(H14), C15(H15), C16(H16), C17(H17), C18(H18), C19(H19), C20(H20)
;
_olex2_submission_special_instructions 'No special instructions were received'

loop_
_space_group_symop_operation_xyz
'x, y, z'
'-x+1/2, y+1/2, -z+1/2'
'-x, -y, -z'
'x-1/2, -y-1/2, z-1/2'

loop_
_atom_site_label
_atom_site_type_symbol
_atom_site_fract_x
_atom_site_fract_y
_atom_site_fract_z
_atom_site_U_iso_or_equiv
_atom_site_adp_type
_atom_site_occupancy
_atom_site_site_symmetry_order
_atom_site_calc_flag
_atom_site_refinement_flags_posn
_atom_site_refinement_flags_adp
_atom_site_refinement_flags_occupancy
_atom_site_disorder_assembly
_atom_site_disorder_group
Bi1 Bi 0.60227(3) 0.62851(3) 0.63155(2) 0.03893(13) Uani 1 1 d . . . . .
W1 W 0.59527(3) 0.43460(3) 0.40365(2) 0.03599(14) Uani 1 1 d . . . . .
W2 W 0.65942(3) 0.54293(3) 0.51941(2) 0.03576(14) Uani 1 1 d . . . . .
W3 W 0.20808(3) 0.61988(3) 0.58970(3) 0.04022(15) Uani 1 1 d . . . . .
W4 W 0.24410(3) 0.51251(3) 0.67642(3) 0.04233(15) Uani 1 1 d . . . . .
W5 W 0.19981(3) 0.44688(3) 0.38237(3) 0.04338(15) Uani 1 1 d . . . . .
W6 W 0.43382(3) 0.67563(3) 0.72111(3) 0.04677(16) Uani 1 1 d . . . . .
W7 W 0.76493(3) 0.66281(3) 0.52795(3) 0.04465(16) Uani 1 1 d . . . . .
W8 W 0.31998(3) 0.47024(3) 0.26199(3) 0.04482(16) Uani 1 1 d . . . . .
W9 W 0.60419(3) 0.76155(3) 0.54908(3) 0.04564(16) Uani 1 1 d . . . . .
W10 W 0.23991(3) 0.71444(3) 0.69427(3) 0.04523(16) Uani 1 1 d . . . . .
W11 W 0.11512(3) 0.61030(3) 0.70665(3) 0.04597(16) Uani 1 1 d . . . . .
W12 W 0.21282(3) 0.35282(3) 0.25742(3) 0.04788(17) Uani 1 1 d . . . . .
W13 W 0.61599(3) 0.65412(3) 0.78662(3) 0.04782(17) Uani 1 1 d . . . . .
W14 W 0.27610(3) 0.60565(3) 0.78127(3) 0.04798(17) Uani 1 1 d . . . . .
W15 W 0.57402(3) 0.77725(3) 0.68514(3) 0.04900(17) Uani 1 1 d . . . . .
W16 W 0.74686(3) 0.76932(3) 0.64301(3) 0.04986(17) Uani 1 1 d . . . . .
Ru1 Ru 0.49785(5) 0.64615(5) 0.47858(5) 0.0363(3) Uani 1 1 d . . . . .
Ru2 Ru 0.43928(5) 0.54293(5) 0.36812(5) 0.0354(3) Uani 1 1 d . . . . .
O1 O 0.4034(5) 0.4843(4) 0.3092(4) 0.039(2) Uani 1 1 d . . . . .
O2 O 0.5693(5) 0.3835(5) 0.3490(4) 0.044(2) Uani 1 1 d . . . . .
O3 O 0.5263(4) 0.4887(4) 0.3866(4) 0.038(2) Uani 1 1 d . . . . .
O4 O 0.6504(5) 0.4920(4) 0.4615(4) 0.040(2) Uani 1 1 d . . . . .
O5 O 0.6686(4) 0.6226(5) 0.7096(4) 0.041(2) Uani 1 1 d . . . . .
O6 O 0.8378(5) 0.6118(5) 0.5677(4) 0.048(3) Uani 1 1 d . . . . .
O7 O 0.4948(5) 0.7215(4) 0.6716(4) 0.043(2) Uani 1 1 d . . . . .
O8 O 0.5560(5) 0.3979(4) 0.4600(4) 0.041(2) Uani 1 1 d . . . . .
O9 O 0.6156(5) 0.5050(5) 0.5747(4) 0.040(2) Uani 1 1 d . . . . .
O10 O 0.6380(5) 0.7178(5) 0.6312(4) 0.044(2) Uani 1 1 d . . . . .
O11 O 0.7180(5) 0.6686(5) 0.8026(4) 0.050(3) Uani 1 1 d . . . . .
O12 O 0.6967(4) 0.6066(4) 0.5861(4) 0.038(2) Uani 1 1 d . . . . .
O13 O 0.5370(5) 0.7010(5) 0.5398(4) 0.045(2) Uani 1 1 d . . . . .
O14 O 0.2402(5) 0.4886(4) 0.4444(4) 0.043(2) Uani 1 1 d . . . . .
O15 O 0.6799(5) 0.7101(5) 0.5176(4) 0.046(2) Uani 1 1 d . . . . .
O16 O 0.2603(4) 0.4798(5) 0.3282(4) 0.043(2) Uani 1 1 d . . . . .
O17 O 0.2735(5) 0.5262(5) 0.7559(4) 0.047(2) Uani 1 1 d . . . . .
O18 O 0.1092(5) 0.6195(5) 0.6271(4) 0.044(2) Uani 1 1 d . . . . .
O19 O 0.5233(5) 0.6349(5) 0.7437(4) 0.045(2) Uani 1 1 d . . . . .
O20 O 0.3749(5) 0.6164(5) 0.7560(4) 0.046(3) Uani 1 1 d . . . . .
O21 O 0.2364(4) 0.6131(4) 0.6860(4) 0.036(2) Uani 1 1 d . . . . .
O22 O 0.3048(5) 0.6128(4) 0.5794(4) 0.041(2) Uani 1 1 d . . . . .
O23 O 0.2010(5) 0.5360(5) 0.6027(4) 0.046(3) Uani 1 1 d . . . . .
O24 O 0.3360(5) 0.5232(5) 0.6510(4) 0.044(2) Uani 1 1 d . . . . .
O25 O 0.7646(5) 0.7212(5) 0.7086(4) 0.052(3) Uani 1 1 d . . . . .
O26 O 0.2157(5) 0.7005(5) 0.6159(4) 0.047(3) Uani 1 1 d . . . . .
O27 O 0.7304(5) 0.6006(5) 0.4826(4) 0.045(2) Uani 1 1 d . . . . .
O28 O 0.3435(5) 0.7063(5) 0.6813(4) 0.050(3) Uani 1 1 d . . . . .
O29 O 0.2280(5) 0.4305(5) 0.2310(4) 0.048(3) Uani 1 1 d . . . . .
O30 O 0.6946(5) 0.8041(5) 0.5775(5) 0.050(3) Uani 1 1 d . . . . .
O31 O 0.5866(5) 0.5933(5) 0.5007(4) 0.040(2) Uani 1 1 d . . . . .
O32 O 0.1182(5) 0.4866(5) 0.3686(4) 0.049(3) Uani 1 1 d . . . . .
O33 O 0.2669(5) 0.6896(5) 0.7721(4) 0.046(3) Uani 1 1 d . . . . .
O34 O 0.4681(5) 0.5937(5) 0.4243(4) 0.044(2) Uani 1 1 d . . . . .
O35 O 0.7866(5) 0.7145(5) 0.5964(5) 0.051(3) Uani 1 1 d . . . . .
O36 O 0.3712(5) 0.4289(5) 0.2038(4) 0.045(3) Uani 1 1 d . . . . .
O37 O 0.1399(5) 0.6933(5) 0.7100(4) 0.047(3) Uani 1 1 d . . . . .
O38 O 0.6706(5) 0.8106(5) 0.6857(5) 0.054(3) Uani 1 1 d . . . . .
O39 O 0.1833(5) 0.3825(5) 0.3256(4) 0.051(3) Uani 1 1 d . . . . .
O40 O 0.1688(5) 0.6058(5) 0.7811(4) 0.054(3) Uani 1 1 d . . . . .
O41 O 0.1391(5) 0.5304(5) 0.7001(4) 0.045(2) Uani 1 1 d . . . . .
O42 O 0.6051(5) 0.7282(5) 0.7481(4) 0.050(3) Uani 1 1 d . . . . .
O43 O 0.5517(5) 0.8029(5) 0.6065(4) 0.049(3) Uani 1 1 d . . . . .
O44 O 0.1699(5) 0.6281(5) 0.5208(4) 0.048(3) Uani 1 1 d . . . . .
O45 O 0.5834(6) 0.8067(5) 0.4909(5) 0.058(3) Uani 1 1 d . . . . .
O46 O 0.1297(5) 0.3358(6) 0.2217(5) 0.061(3) Uani 1 1 d . . . . .
O47 O 0.2331(6) 0.4374(6) 0.6750(4) 0.058(3) Uani 1 1 d . . . . .
O48 O 0.0231(5) 0.6101(5) 0.7236(5) 0.057(3) Uani 1 1 d . . . . .
O49 O 0.5820(5) 0.6716(6) 0.8514(5) 0.058(3) Uani 1 1 d . . . . .
O50 O 0.2333(5) 0.7889(5) 0.6993(5) 0.058(3) Uani 1 1 d . . . . .
O51 O 0.5283(5) 0.8329(5) 0.7181(5) 0.055(3) Uani 1 1 d . . . . .
O52 O 0.8180(5) 0.8201(5) 0.6522(5) 0.058(3) Uani 1 1 d . . . . .
O53 O 0.2965(6) 0.5981(6) 0.8531(5) 0.062(3) Uani 1 1 d . . . . .
O54 O 0.8240(5) 0.6952(5) 0.4820(5) 0.053(3) Uani 1 1 d . . . . .
O55 O 0.3043(6) 0.5373(6) 0.2284(4) 0.059(3) Uani 1 1 d . . . . .
O56 O 0.4360(6) 0.7241(5) 0.7751(5) 0.061(3) Uani 1 1 d . . . . .
N1 N 0.5468(6) 0.6945(5) 0.4192(5) 0.039(3) Uani 1 1 d . . . . .
N2 N 0.4140(6) 0.7025(6) 0.4596(5) 0.044(3) Uani 1 1 d . . . . .
N3 N 0.4883(6) 0.5898(6) 0.3079(5) 0.046(3) Uani 1 1 d . . . . .
N4 N 0.3554(6) 0.5982(6) 0.3446(5) 0.043(3) Uani 1 1 d . . . . .
C1 C 0.4306(9) 0.7435(8) 0.4200(7) 0.051(4) Uani 1 1 d . . . . .
C2 C 0.5030(8) 0.7385(8) 0.3969(7) 0.056(4) Uani 1 1 d . . . . .
C3 C 0.3713(8) 0.6383(7) 0.3067(6) 0.046(4) Uani 1 1 d . . . . .
C4 C 0.4457(9) 0.6330(9) 0.2833(7) 0.062(5) Uani 1 1 d . . . . .
C5 C 0.5571(9) 0.5832(9) 0.2922(8) 0.069(5) Uani 1 1 d . . . . .
H5 H 0.585525 0.552416 0.309992 0.083 Uiso 1 1 calc R . . . .
C6 C 0.5269(12) 0.7741(10) 0.3555(8) 0.078(6) Uani 1 1 d . . . . .
H6 H 0.496366 0.805449 0.341155 0.094 Uiso 1 1 calc R . . . .
C7 C 0.4765(12) 0.6680(10) 0.2431(9) 0.080(6) Uani 1 1 d . . . . .
H7 H 0.446430 0.697731 0.225237 0.096 Uiso 1 1 calc R . . . .
C8 C 0.6122(9) 0.6850(8) 0.3995(7) 0.060(5) Uani 1 1 d . . . . .
H8 H 0.639813 0.652034 0.413785 0.072 Uiso 1 1 calc R . . . .
C9 C 0.2909(8) 0.6028(7) 0.3704(7) 0.050(4) Uani 1 1 d . . . . .
H9 H 0.280987 0.575488 0.399462 0.060 Uiso 1 1 calc R . . . .
C10 C 0.2380(9) 0.6457(9) 0.3564(9) 0.072(6) Uani 1 1 d . . . . .
H10 H 0.192143 0.647448 0.374419 0.086 Uiso 1 1 calc R . . . .
C11 C 0.2558(10) 0.6864(10) 0.3143(9) 0.080(6) Uani 1 1 d . . . . .
H11 H 0.221800 0.716654 0.302881 0.096 Uiso 1 1 calc R . . . .
C12 C 0.3237(9) 0.6815(10) 0.2899(8) 0.069(5) Uani 1 1 d . . . . .
H12 H 0.336636 0.708527 0.261362 0.083 Uiso 1 1 calc R . . . .
C13 C 0.3765(11) 0.7846(10) 0.4030(8) 0.080(6) Uani 1 1 d . . . . .
H13 H 0.387088 0.813030 0.375024 0.096 Uiso 1 1 calc R . . . .
C14 C 0.3482(10) 0.7022(10) 0.4834(8) 0.072(5) Uani 1 1 d . . . . .
H14 H 0.339469 0.673710 0.511642 0.087 Uiso 1 1 calc R . . . .
C15 C 0.2933(12) 0.7417(11) 0.4682(10) 0.094(8) Uani 1 1 d . . . . .
H15 H 0.246559 0.740600 0.485011 0.112 Uiso 1 1 calc R . . . .
C16 C 0.5922(11) 0.6169(10) 0.2523(9) 0.082(6) Uani 1 1 d . . . . .
H16 H 0.641917 0.610248 0.242176 0.098 Uiso 1 1 calc R . . . .
C17 C 0.6427(11) 0.7185(11) 0.3608(9) 0.087(7) Uani 1 1 d . . . . .
H17 H 0.692652 0.712754 0.350928 0.105 Uiso 1 1 calc R . . . .
C18 C 0.5962(14) 0.7645(12) 0.3342(11) 0.105(8) Uani 1 1 d . . . . .
H18 H 0.612666 0.787071 0.303420 0.126 Uiso 1 1 calc R . . . .
C19 C 0.5460(13) 0.6622(11) 0.2282(10) 0.095(7) Uani 1 1 d . . . . .
H19 H 0.565020 0.688372 0.201194 0.114 Uiso 1 1 calc R . . . .
C20 C 0.3084(12) 0.7847(10) 0.4260(9) 0.086(6) Uani 1 1 d . . . . .
H20 H 0.271684 0.812853 0.414168 0.103 Uiso 1 1 calc R . . . .
Na1 Na 0.000000 0.500000 0.500000 0.057(2) Uani 1 2 d S T P . .
Na2 Na 0.0307(5) 0.3849(4) 0.6043(4) 0.088(2) Uani 1 1 d . . . . .
Na3 Na -0.0251(5) 0.4423(5) 0.7837(5) 0.047(3) Uani 0.5 1 d . . . . .
Na4 Na -0.0168(7) 0.2236(7) 0.4995(5) 0.058(3) Uani 0.5 1 d . . . . .
O1W O 0.0092(5) 0.4128(6) 0.4442(5) 0.064(3) Uani 1 1 d . . . . .
O2W O -0.0704(6) 0.4326(5) 0.5562(5) 0.060(3) Uani 1 1 d . . . . .
O3W O 0.0111(7) 0.4561(7) 0.6829(6) 0.091(5) Uani 1 1 d . . . . .
O4W O 0.1118(6) 0.4569(6) 0.5442(6) 0.069(4) Uani 1 1 d . . . . .
O5W O 0.0253(9) 0.3197(9) 0.5217(7) 0.036(4) Uani 0.5 1 d . . . . .
O6W O -0.0436(9) 0.3114(6) 0.6526(6) 0.092(5) Uani 1 1 d . . . . .
O7W O 0.1393(8) 0.3471(7) 0.6464(8) 0.111(6) Uani 1 1 d . . . . .
O8W O 0.1083(11) 0.4661(11) 0.8038(10) 0.065(7) Uani 0.5 1 d . . . . .
O9W O -0.0656(11) 0.5386(9) 0.7886(10) 0.058(6) Uani 0.5 1 d . U . . .
O10W O -0.0228(15) 0.4255(10) 0.8861(11) 0.076(8) Uani 0.5 1 d . . . . .
O11W O -0.1568(15) 0.4302(14) 0.7990(14) 0.094(9) Uani 0.5 1 d . U . . .
O13W O -0.0575(8) 0.2493(7) 0.4059(6) 0.093(5) Uani 1 1 d . . . . .
O14W O 0.0909(14) 0.1815(13) 0.4542(11) 0.080(8) Uani 0.5 1 d . . . . .
O15W O 0.0454(8) 0.1805(8) 0.5838(7) 0.102(5) Uani 1 1 d . . . . .
O16W O -0.1173(10) 0.2625(12) 0.5534(10) 0.065(7) Uani 0.5 1 d . . . . .
O22W O 0.3847(11) 0.7730(14) 0.5880(10) 0.083(8) Uani 0.5 1 d . U . . .
Na5 Na 0.2405(13) 0.0781(9) 0.5513(7) 0.107(7) Uani 0.5 1 d . . . . .
O21W O 0.2220(12) 0.1756(10) 0.5299(9) 0.061(7) Uani 0.5 1 d . . . . .
O12W O -0.0573(6) 0.7016(6) 0.6529(5) 0.070(3) Uani 1 1 d . . . . .
O19W O 0.6318(16) 0.8965(15) 0.4015(12) 0.096(10) Uani 0.5 1 d . . . . .
O20W O 0.4715(9) 0.5227(9) 0.7954(11) 0.061(6) Uani 0.5 1 d . U . . .
O18W O 0.3648(9) 0.8528(9) 0.7333(9) 0.133(7) Uani 1 1 d . . . . .
O17W O 0.1722(8) 0.2354(7) 0.6235(6) 0.089(4) Uani 1 1 d . . . . .

loop_
_atom_site_aniso_label
_atom_site_aniso_U_11
_atom_site_aniso_U_22
_atom_site_aniso_U_33
_atom_site_aniso_U_23
_atom_site_aniso_U_13
_atom_site_aniso_U_12
Bi1 0.0328(2) 0.0439(4) 0.0401(3) -0.0071(3) 0.0024(2) -0.0009(2)
W1 0.0319(3) 0.0400(4) 0.0362(3) -0.0026(3) 0.0033(2) 0.0005(2)
W2 0.0319(3) 0.0389(4) 0.0367(3) -0.0035(3) 0.0032(2) -0.0010(2)
W3 0.0326(3) 0.0474(4) 0.0406(3) -0.0035(3) 0.0010(2) 0.0020(2)
W4 0.0356(3) 0.0469(4) 0.0448(3) -0.0001(3) 0.0059(2) -0.0009(2)
W5 0.0327(3) 0.0517(4) 0.0456(4) -0.0083(3) 0.0014(2) 0.0008(2)
W6 0.0361(3) 0.0579(4) 0.0463(4) -0.0158(3) 0.0024(2) 0.0007(3)
W7 0.0376(3) 0.0453(4) 0.0519(4) -0.0047(3) 0.0099(3) -0.0044(2)
W8 0.0382(3) 0.0542(4) 0.0415(3) -0.0053(3) -0.0019(2) 0.0020(3)
W9 0.0420(3) 0.0417(4) 0.0535(4) -0.0041(3) 0.0053(3) -0.0032(3)
W10 0.0374(3) 0.0494(4) 0.0490(4) -0.0082(3) 0.0027(2) 0.0025(3)
W11 0.0350(3) 0.0574(4) 0.0460(4) -0.0045(3) 0.0068(2) 0.0016(3)
W12 0.0357(3) 0.0589(5) 0.0486(4) -0.0146(3) -0.0014(2) -0.0013(3)
W13 0.0392(3) 0.0606(5) 0.0435(4) -0.0131(3) 0.0005(2) 0.0022(3)
W14 0.0428(3) 0.0617(5) 0.0397(3) -0.0048(3) 0.0040(2) 0.0023(3)
W15 0.0433(3) 0.0485(4) 0.0555(4) -0.0134(3) 0.0054(3) -0.0008(3)
W16 0.0397(3) 0.0481(4) 0.0618(4) -0.0126(3) 0.0034(3) -0.0055(3)
Ru1 0.0324(5) 0.0384(7) 0.0381(6) -0.0055(5) 0.0025(4) 0.0001(5)
Ru2 0.0319(5) 0.0392(7) 0.0353(6) -0.0027(5) 0.0022(4) -0.0003(4)
O1 0.038(5) 0.044(6) 0.034(5) -0.002(4) -0.005(4) 0.005(4)
O2 0.047(5) 0.043(6) 0.041(6) -0.006(5) -0.002(4) -0.001(4)
O3 0.029(4) 0.039(6) 0.045(6) -0.008(5) 0.009(4) -0.001(4)
O4 0.040(5) 0.035(6) 0.047(6) 0.002(5) 0.008(4) 0.002(4)
O5 0.028(4) 0.061(7) 0.035(5) -0.011(5) 0.002(4) 0.008(4)
O6 0.030(5) 0.069(8) 0.047(6) -0.017(5) 0.007(4) -0.004(5)
O7 0.037(5) 0.042(6) 0.050(6) -0.016(5) -0.004(4) 0.001(4)
O8 0.040(5) 0.039(6) 0.043(6) -0.005(5) 0.004(4) 0.001(4)
O9 0.035(5) 0.051(7) 0.034(5) 0.008(5) -0.001(4) 0.003(4)
O10 0.035(5) 0.042(6) 0.055(6) -0.012(5) 0.001(4) 0.001(4)
O11 0.036(5) 0.068(8) 0.044(6) -0.015(5) -0.008(4) 0.006(5)
O12 0.035(4) 0.040(6) 0.040(5) -0.014(5) 0.003(4) -0.004(4)
O13 0.054(6) 0.038(6) 0.046(6) -0.003(5) 0.013(5) -0.005(5)
O14 0.039(5) 0.041(6) 0.048(6) -0.010(5) 0.006(4) -0.002(4)
O15 0.039(5) 0.048(7) 0.049(6) -0.001(5) 0.003(4) 0.001(4)
O16 0.032(4) 0.060(7) 0.036(5) -0.008(5) 0.005(4) 0.002(4)
O17 0.044(5) 0.051(7) 0.044(6) -0.003(5) 0.001(4) -0.003(5)
O18 0.032(5) 0.047(7) 0.052(6) -0.003(5) 0.005(4) 0.006(4)
O19 0.031(5) 0.055(7) 0.047(6) -0.011(5) -0.009(4) -0.002(4)
O20 0.040(5) 0.061(7) 0.036(6) -0.008(5) 0.008(4) 0.002(5)
O21 0.031(4) 0.039(6) 0.040(5) -0.005(4) 0.009(4) 0.009(4)
O22 0.049(5) 0.042(6) 0.033(5) 0.002(5) 0.002(4) 0.004(4)
O23 0.029(4) 0.058(7) 0.051(6) -0.005(5) 0.004(4) -0.002(4)
O24 0.039(5) 0.047(7) 0.049(6) -0.001(5) 0.017(4) 0.001(4)
O25 0.042(5) 0.059(8) 0.056(7) -0.012(6) 0.011(5) -0.006(5)
O26 0.038(5) 0.053(7) 0.052(6) 0.000(5) 0.008(4) 0.000(5)
O27 0.032(5) 0.053(7) 0.052(6) -0.004(5) 0.012(4) -0.002(4)
O28 0.030(5) 0.068(8) 0.050(6) -0.012(6) 0.005(4) -0.001(5)
O29 0.037(5) 0.067(8) 0.040(6) -0.014(5) -0.003(4) 0.007(5)
O30 0.039(5) 0.043(7) 0.067(7) -0.005(5) 0.000(5) -0.007(4)
O31 0.041(5) 0.050(7) 0.029(5) 0.001(5) 0.005(4) -0.008(4)
O32 0.036(5) 0.062(8) 0.048(6) -0.005(5) -0.001(4) -0.003(5)
O33 0.039(5) 0.051(7) 0.050(6) -0.017(5) 0.004(4) 0.001(4)
O34 0.037(5) 0.042(6) 0.054(6) 0.005(5) 0.007(4) 0.003(4)
O35 0.043(5) 0.043(7) 0.067(7) -0.011(6) 0.007(5) -0.007(5)
O36 0.038(5) 0.063(8) 0.035(5) -0.007(5) 0.003(4) 0.005(5)
O37 0.041(5) 0.045(7) 0.055(6) -0.005(5) 0.010(4) 0.007(4)
O38 0.048(5) 0.055(8) 0.059(7) -0.015(6) 0.007(5) -0.010(5)
O39 0.035(5) 0.060(8) 0.057(7) -0.018(6) 0.001(4) 0.003(5)
O40 0.042(5) 0.069(8) 0.052(6) -0.008(6) 0.014(5) 0.005(5)
O41 0.031(4) 0.052(7) 0.052(6) 0.009(5) 0.007(4) 0.003(4)
O42 0.049(5) 0.052(7) 0.048(6) -0.023(5) 0.005(5) 0.002(5)
O43 0.042(5) 0.045(7) 0.059(7) -0.014(5) 0.000(5) 0.001(4)
O44 0.047(5) 0.044(7) 0.054(6) -0.001(5) 0.001(5) -0.002(5)
O45 0.053(6) 0.049(7) 0.074(8) -0.003(6) 0.011(5) -0.008(5)
O46 0.043(5) 0.075(9) 0.062(7) -0.021(6) -0.006(5) 0.000(5)
O47 0.053(6) 0.077(9) 0.047(6) 0.000(6) 0.010(5) 0.001(6)
O48 0.038(5) 0.070(9) 0.062(7) 0.001(6) -0.001(5) 0.003(5)
O49 0.041(5) 0.072(9) 0.061(7) -0.007(6) 0.003(5) 0.003(5)
O50 0.050(6) 0.058(8) 0.066(7) -0.011(6) 0.004(5) 0.007(5)
O51 0.049(6) 0.047(7) 0.070(8) -0.013(6) 0.003(5) 0.004(5)
O52 0.050(6) 0.045(7) 0.081(8) -0.007(6) 0.006(5) -0.007(5)
O53 0.051(6) 0.084(10) 0.051(7) -0.009(6) 0.008(5) 0.000(6)
O54 0.044(5) 0.054(8) 0.063(7) -0.004(6) 0.019(5) -0.005(5)
O55 0.056(6) 0.077(9) 0.046(6) 0.000(6) 0.010(5) 0.006(6)
O56 0.063(6) 0.064(9) 0.059(7) -0.017(6) 0.020(5) 0.001(6)
N1 0.040(6) 0.042(8) 0.036(6) -0.001(6) 0.010(5) -0.003(5)
N2 0.035(6) 0.060(9) 0.037(7) 0.009(6) 0.003(5) 0.010(6)
N3 0.037(6) 0.059(9) 0.041(7) 0.005(6) 0.004(5) -0.004(6)
N4 0.031(6) 0.058(9) 0.042(7) 0.009(6) 0.003(5) 0.002(5)
C1 0.068(10) 0.045(10) 0.040(9) -0.002(8) 0.003(7) 0.008(8)
C2 0.053(9) 0.049(11) 0.065(11) 0.006(9) -0.002(8) 0.003(8)
C3 0.044(8) 0.050(10) 0.043(9) 0.009(8) 0.000(6) -0.002(7)
C4 0.057(9) 0.076(14) 0.053(10) 0.028(10) 0.005(8) 0.010(9)
C5 0.054(10) 0.082(15) 0.072(13) 0.014(11) 0.001(9) 0.014(9)
C6 0.102(15) 0.068(15) 0.066(13) 0.023(11) 0.019(11) -0.008(11)
C7 0.092(14) 0.067(15) 0.079(14) 0.029(12) -0.011(11) 0.002(11)
C8 0.064(10) 0.060(12) 0.057(11) 0.001(9) 0.017(8) -0.024(9)
C9 0.052(8) 0.040(10) 0.057(10) -0.009(8) -0.017(7) -0.002(7)
C10 0.052(9) 0.067(14) 0.095(15) 0.022(12) -0.007(9) 0.019(9)
C11 0.075(12) 0.069(15) 0.096(16) 0.027(12) -0.003(11) 0.034(11)
C12 0.054(10) 0.089(16) 0.064(12) 0.028(11) 0.004(8) 0.014(10)
C13 0.086(13) 0.087(17) 0.068(13) 0.022(12) 0.023(11) 0.022(12)
C14 0.068(11) 0.081(16) 0.068(12) -0.004(11) 0.009(9) 0.003(10)
C15 0.079(13) 0.094(18) 0.109(18) 0.029(15) 0.008(12) 0.049(13)
C16 0.077(12) 0.092(18) 0.077(14) 0.020(13) 0.015(11) -0.030(12)
C17 0.064(11) 0.097(18) 0.101(17) 0.048(14) 0.002(11) -0.015(11)
C18 0.110(18) 0.11(2) 0.096(18) 0.031(16) 0.041(15) -0.005(16)
C19 0.101(17) 0.086(18) 0.098(18) 0.049(14) 0.015(13) -0.004(14)
C20 0.099(15) 0.070(16) 0.089(16) 0.018(13) 0.000(12) 0.020(12)
Na1 0.043(4) 0.063(6) 0.063(6) -0.010(5) -0.006(4) 0.000(4)
Na2 0.090(5) 0.088(7) 0.084(6) -0.007(5) -0.002(4) -0.012(5)
Na3 0.039(5) 0.022(6) 0.080(8) 0.023(6) 0.012(5) -0.001(4)
Na4 0.057(7) 0.076(10) 0.042(7) 0.003(6) 0.007(5) 0.004(6)
O1W 0.042(6) 0.076(9) 0.074(8) -0.024(7) 0.006(5) -0.004(5)
O2W 0.066(7) 0.056(8) 0.057(7) -0.007(6) -0.002(5) 0.001(6)
O3W 0.073(8) 0.096(12) 0.101(11) -0.036(9) -0.015(7) 0.009(8)
O4W 0.047(6) 0.064(9) 0.094(9) -0.026(7) -0.009(6) 0.009(6)
O5W 0.037(9) 0.054(13) 0.018(9) -0.007(8) 0.006(7) 0.011(8)
O6W 0.124(12) 0.063(10) 0.092(10) 0.018(8) 0.029(9) -0.013(9)
O7W 0.082(9) 0.079(12) 0.175(17) -0.021(11) 0.026(10) -0.016(8)
O8W 0.044(11) 0.072(18) 0.079(17) 0.036(14) 0.016(11) 0.006(11)
O9W 0.053(10) 0.035(11) 0.091(13) 0.034(10) 0.042(10) 0.021(8)
O10W 0.12(2) 0.034(14) 0.080(18) -0.015(13) 0.044(15) -0.041(14)
O11W 0.073(11) 0.088(12) 0.119(12) 0.011(9) -0.016(9) 0.003(9)
O13W 0.103(10) 0.095(12) 0.080(10) 0.006(9) -0.007(8) 0.006(9)
O14W 0.083(17) 0.09(2) 0.069(17) -0.032(16) 0.031(14) -0.003(15)
O15W 0.099(10) 0.118(15) 0.092(11) 0.024(10) 0.025(9) 0.023(10)
O16W 0.022(9) 0.086(19) 0.084(17) 0.013(14) -0.008(9) -0.008(10)
O22W 0.038(10) 0.149(18) 0.062(12) 0.061(13) 0.008(9) -0.012(11)
Na5 0.186(19) 0.095(15) 0.045(9) 0.006(9) 0.035(10) -0.008(13)
O21W 0.076(14) 0.049(15) 0.062(14) 0.034(12) 0.044(12) 0.009(11)
O12W 0.045(6) 0.079(10) 0.084(9) -0.005(7) 0.003(6) -0.001(6)
O19W 0.10(2) 0.11(3) 0.077(19) -0.012(18) 0.056(16) -0.023(18)
O20W 0.029(8) 0.039(11) 0.117(15) 0.038(11) 0.023(9) 0.008(8)
O18W 0.087(11) 0.135(18) 0.173(18) -0.029(14) -0.019(11) -0.037(11)
O17W 0.095(10) 0.091(12) 0.080(10) 0.010(8) 0.007(8) 0.004(8)

loop_
_atom_type_symbol
_atom_type_description
_atom_type_scat_dispersion_real
_atom_type_scat_dispersion_imag
_atom_type_scat_source
C C 0.0033 0.0016 'International Tables Vol C Tables 4.2.6.8 and 6.1.1.4'
H H 0.0000 0.0000 'International Tables Vol C Tables 4.2.6.8 and 6.1.1.4'
Bi Bi -4.1077 10.2566 'International Tables Vol C Tables 4.2.6.8 and 6.1.1.4'
N N 0.0061 0.0033 'International Tables Vol C Tables 4.2.6.8 and 6.1.1.4'
Na Na 0.0362 0.0249 'International Tables Vol C Tables 4.2.6.8 and 6.1.1.4'
O O 0.0106 0.0060 'International Tables Vol C Tables 4.2.6.8 and 6.1.1.4'
Ru Ru -1.2594 0.8363 'International Tables Vol C Tables 4.2.6.8 and 6.1.1.4'
W W -0.8490 6.8722 'International Tables Vol C Tables 4.2.6.8 and 6.1.1.4'

loop_
_geom_angle_atom_site_label_1
_geom_angle_atom_site_label_2
_geom_angle_atom_site_label_3
_geom_angle
_geom_angle_site_symmetry_1
_geom_angle_site_symmetry_3
_geom_angle_publ_flag
O10 Bi1 O5 84.9(4) . . ?
O12 Bi1 O5 89.8(3) . . ?
O12 Bi1 O10 88.4(4) . . ?
O2 W1 O3 98.1(4) . . ?
O2 W1 O4 166.8(4) . . ?
O2 W1 O22 89.2(4) . 3_666 ?
O2 W1 O24 89.7(4) . 3_666 ?
O3 W1 O4 90.6(4) . . ?
O3 W1 O22 166.1(4) . 3_666 ?
O3 W1 O24 88.3(4) . 3_666 ?
O4 W1 O22 80.3(4) . 3_666 ?
O8 W1 O2 97.8(5) . . ?
O8 W1 O3 101.3(4) . . ?
O8 W1 O4 90.1(4) . . ?
O8 W1 O22 89.4(4) . 3_666 ?
O8 W1 O24 166.8(4) . 3_666 ?
O24 W1 O4 80.7(4) 3_666 . ?
O24 W1 O22 79.9(4) 3_666 3_666 ?
O4 W2 O12 167.3(3) . . ?
O4 W2 O14 97.2(4) . 3_666 ?
O4 W2 O27 97.1(4) . . ?
O9 W2 O4 102.6(4) . . ?
O9 W2 O12 85.9(4) . . ?
O9 W2 O14 86.8(4) . 3_666 ?
O9 W2 O27 158.1(4) . . ?
O14 W2 O12 73.5(4) 3_666 . ?
O27 W2 O12 73.2(4) . . ?
O27 W2 O14 81.3(4) . 3_666 ?
O31 W2 O4 101.4(4) . . ?
O31 W2 O9 98.2(4) . . ?
O31 W2 O12 86.6(4) . . ?
O31 W2 O14 159.1(4) . 3_666 ?
O31 W2 O27 87.1(4) . . ?
O18 W3 W4 82.5(3) . . ?
O18 W3 O21 73.8(3) . . ?
O21 W3 W4 45.6(2) . . ?
O22 W3 W4 81.8(3) . . ?
O22 W3 O18 161.5(4) . . ?
O22 W3 O21 88.2(3) . . ?
O22 W3 O23 90.3(4) . . ?
O22 W3 O26 94.5(4) . . ?
O23 W3 W4 33.5(3) . . ?
O23 W3 O18 81.9(4) . . ?
O23 W3 O21 77.9(4) . . ?
O26 W3 W4 120.6(3) . . ?
O26 W3 O18 85.1(4) . . ?
O26 W3 O21 75.1(4) . . ?
O26 W3 O23 152.4(4) . . ?
O44 W3 W4 136.6(4) . . ?
O44 W3 O18 95.6(4) . . ?
O44 W3 O21 169.2(4) . . ?
O44 W3 O22 102.6(4) . . ?
O44 W3 O23 103.1(5) . . ?
O44 W3 O26 102.3(5) . . ?
O17 W4 W3 121.4(3) . . ?
O17 W4 O21 76.1(4) . . ?
O17 W4 O41 84.7(4) . . ?
O21 W4 W3 45.4(2) . . ?
O23 W4 W3 33.7(3) . . ?
O23 W4 O17 153.3(5) . . ?
O23 W4 O21 77.9(4) . . ?
O23 W4 O41 82.1(4) . . ?
O24 W4 W3 80.9(3) . . ?
O24 W4 O17 95.5(4) . . ?
O24 W4 O21 87.7(4) . . ?
O24 W4 O23 89.5(4) . . ?
O24 W4 O41 160.5(4) . . ?
O41 W4 W3 82.4(3) . . ?
O41 W4 O21 73.4(4) . . ?
O47 W4 W3 136.2(4) . . ?
O47 W4 O17 101.7(5) . . ?
O47 W4 O21 168.8(4) . . ?
O47 W4 O23 102.6(5) . . ?
O47 W4 O24 103.5(5) . . ?
O47 W4 O41 95.5(4) . . ?
O6 W5 O12 75.1(4) 3_666 3_666 ?
O6 W5 O39 81.7(4) 3_666 . ?
O14 W5 O6 90.5(4) . 3_666 ?
O14 W5 O12 75.3(4) . 3_666 ?
O14 W5 O16 96.7(4) . . ?
O14 W5 O39 160.1(4) . . ?
O16 W5 O6 158.0(4) . 3_666 ?
O16 W5 O12 86.6(4) . 3_666 ?
O16 W5 O39 84.7(4) . . ?
O32 W5 O6 98.7(4) . 3_666 ?
O32 W5 O12 171.8(4) . 3_666 ?
O32 W5 O14 99.6(4) . . ?
O32 W5 O16 100.5(4) . . ?
O32 W5 O39 99.7(4) . . ?
O39 W5 O12 85.0(4) . 3_666 ?
O7 W6 O2 82.2(4) . 3_666 ?
O7 W6 O28 90.1(4) . . ?
O19 W6 O2 83.8(4) . 3_666 ?
O19 W6 O7 86.1(4) . . ?
O19 W6 O20 90.9(4) . . ?
O19 W6 O28 166.2(4) . . ?
O20 W6 O2 84.2(4) . 3_666 ?
O20 W6 O7 166.3(4) . . ?
O20 W6 O28 89.6(4) . . ?
O28 W6 O2 82.6(4) . 3_666 ?
O56 W6 O2 178.3(5) . 3_666 ?
O56 W6 O7 96.4(5) . . ?
O56 W6 O19 97.3(5) . . ?
O56 W6 O20 97.2(5) . . ?
O56 W6 O28 96.3(5) . . ?
O6 W7 O12 75.4(4) . . ?
O6 W7 O35 82.6(4) . . ?
O15 W7 O6 157.7(4) . . ?
O15 W7 O12 86.4(4) . . ?
O15 W7 O35 83.4(4) . . ?
O27 W7 O6 90.8(4) . . ?
O27 W7 O12 75.2(4) . . ?
O27 W7 O15 97.0(4) . . ?
O27 W7 O35 161.3(4) . . ?
O35 W7 O12 86.2(4) . . ?
O54 W7 O6 97.7(5) . . ?
O54 W7 O12 171.0(4) . . ?
O54 W7 O15 101.6(5) . . ?
O54 W7 O27 99.4(5) . . ?
O54 W7 O35 98.9(5) . . ?
O1 W8 O5 85.8(4) . 3_666 ?
O1 W8 O16 88.0(4) . . ?
O1 W8 O29 158.7(4) . . ?
O1 W8 O36 96.2(4) . . ?
O16 W8 O5 84.9(4) . 3_666 ?
O16 W8 O29 81.9(4) . . ?
O29 W8 O5 74.7(4) . 3_666 ?
O36 W8 O5 73.3(4) . 3_666 ?
O36 W8 O16 157.3(5) . . ?
O36 W8 O29 86.5(4) . . ?
O55 W8 O1 103.1(5) . . ?
O55 W8 O5 169.7(4) . 3_666 ?
O55 W8 O16 100.5(5) . . ?
O55 W8 O29 97.2(5) . . ?
O55 W8 O36 100.2(5) . . ?
O13 W9 O10 84.8(4) . . ?
O13 W9 O15 88.4(4) . . ?
O13 W9 O30 158.5(5) . . ?
O13 W9 O43 96.0(4) . . ?
O15 W9 O10 84.3(4) . . ?
O15 W9 O30 81.2(4) . . ?
O30 W9 O10 75.5(4) . . ?
O43 W9 O10 74.4(4) . . ?
O43 W9 O15 157.7(4) . . ?
O43 W9 O30 87.1(4) . . ?
O45 W9 O10 170.1(5) . . ?
O45 W9 O13 104.0(5) . . ?
O45 W9 O15 100.2(5) . . ?
O45 W9 O30 96.4(5) . . ?
O45 W9 O43 99.9(5) . . ?
O26 W10 O21 75.4(4) . . ?
O26 W10 O28 89.8(4) . . ?
O26 W10 O33 153.5(5) . . ?
O26 W10 O37 89.0(4) . . ?
O28 W10 O21 85.0(4) . . ?
O28 W10 O33 86.1(4) . . ?
O28 W10 O37 159.8(5) . . ?
O33 W10 O21 78.1(4) . . ?
O37 W10 O21 75.2(4) . . ?
O37 W10 O33 85.9(4) . . ?
O50 W10 O21 174.4(4) . . ?
O50 W10 O26 102.8(5) . . ?
O50 W10 O28 100.4(5) . . ?
O50 W10 O33 103.7(5) . . ?
O50 W10 O37 99.6(5) . . ?
O18 W11 O21 77.3(3) . . ?
O18 W11 O37 86.1(4) . . ?
O18 W11 O40 153.5(4) . . ?
O37 W11 O21 76.1(4) . . ?
O37 W11 O40 85.1(5) . . ?
O40 W11 O21 76.3(4) . . ?
O41 W11 O18 91.5(4) . . ?
O41 W11 O21 77.4(4) . . ?
O41 W11 O37 153.3(4) . . ?
O41 W11 O40 85.4(5) . . ?
O48 W11 O18 103.5(4) . . ?
O48 W11 O21 178.2(5) . . ?
O48 W11 O37 102.3(5) . . ?
O48 W11 O40 102.7(4) . . ?
O48 W11 O41 104.1(5) . . ?
O11 W12 O5 72.2(3) 3_666 3_666 ?
O25 W12 O5 84.5(4) 3_666 3_666 ?
O25 W12 O11 87.5(4) 3_666 3_666 ?
O25 W12 O29 158.9(4) 3_666 . ?
O29 W12 O5 74.6(4) . 3_666 ?
O29 W12 O11 83.6(4) . 3_666 ?
O39 W12 O5 85.7(4) . 3_666 ?
O39 W12 O11 157.9(4) . 3_666 ?
O39 W12 O25 91.3(5) . 3_666 ?
O39 W12 O29 89.9(5) . . ?
O46 W12 O5 170.4(4) . 3_666 ?
O46 W12 O11 99.1(4) . 3_666 ?
O46 W12 O25 99.4(5) . 3_666 ?
O46 W12 O29 100.8(5) . . ?
O46 W12 O39 102.9(5) . . ?
O11 W13 O5 76.2(4) . . ?
O11 W13 O19 159.8(4) . . ?
O11 W13 O36 92.3(4) . 3_666 ?
O11 W13 O42 90.7(5) . . ?
O19 W13 O5 84.0(4) . . ?
O36 W13 O5 73.9(4) 3_666 . ?
O36 W13 O19 86.1(4) 3_666 . ?
O36 W13 O42 158.6(4) 3_666 . ?
O42 W13 O5 86.3(4) . . ?
O42 W13 O19 83.8(4) . . ?
O49 W13 O5 172.4(5) . . ?
O49 W13 O11 100.1(4) . . ?
O49 W13 O19 100.0(4) . . ?
O49 W13 O36 99.8(5) . 3_666 ?
O49 W13 O42 100.5(5) . . ?
O17 W14 O20 91.7(4) . . ?
O17 W14 O21 76.4(4) . . ?
O17 W14 O33 154.8(4) . . ?
O17 W14 O40 89.7(4) . . ?
O20 W14 O21 85.9(3) . . ?
O20 W14 O33 85.1(4) . . ?
O20 W14 O40 160.3(4) . . ?
O33 W14 O21 78.5(4) . . ?
O40 W14 O21 75.4(4) . . ?
O40 W14 O33 85.3(4) . . ?
O53 W14 O17 102.3(5) . . ?
O53 W14 O20 99.8(4) . . ?
O53 W14 O21 174.2(4) . . ?
O53 W14 O33 102.8(5) . . ?
O53 W14 O40 99.0(5) . . ?
O7 W15 O10 84.6(4) . . ?
O7 W15 O43 86.1(4) . . ?
O38 W15 O7 159.5(4) . . ?
O38 W15 O10 75.1(4) . . ?
O38 W15 O42 90.2(5) . . ?
O38 W15 O43 91.3(4) . . ?
O42 W15 O7 85.5(4) . . ?
O42 W15 O10 87.1(4) . . ?
O42 W15 O43 160.1(4) . . ?
O43 W15 O10 74.1(4) . . ?
O51 W15 O7 101.1(4) . . ?
O51 W15 O10 169.6(5) . . ?
O51 W15 O38 99.4(5) . . ?
O51 W15 O42 101.9(5) . . ?
O51 W15 O43 97.5(5) . . ?
O25 W16 O10 84.5(4) . . ?
O25 W16 O30 159.2(4) . . ?
O25 W16 O38 87.1(4) . . ?
O30 W16 O10 74.9(4) . . ?
O30 W16 O38 83.9(4) . . ?
O35 W16 O10 86.5(4) . . ?
O35 W16 O25 92.3(5) . . ?
O35 W16 O30 89.4(5) . . ?
O35 W16 O38 158.6(4) . . ?
O38 W16 O10 72.1(4) . . ?
O52 W16 O10 168.8(4) . . ?
O52 W16 O25 101.3(5) . . ?
O52 W16 O30 98.5(5) . . ?
O52 W16 O35 102.6(5) . . ?
O52 W16 O38 98.5(5) . . ?
O13 Ru1 O8 87.6(4) . 3_666 ?
O13 Ru1 O31 87.1(4) . . ?
O13 Ru1 N1 90.5(4) . . ?
O13 Ru1 N2 89.4(5) . . ?
O31 Ru1 O8 85.7(4) . 3_666 ?
O34 Ru1 O8 92.4(4) . 3_666 ?
O34 Ru1 O13 176.1(4) . . ?
O34 Ru1 O31 89.1(4) . . ?
O34 Ru1 N1 89.7(5) . . ?
O34 Ru1 N2 94.5(5) . . ?
N1 Ru1 O8 176.1(4) . 3_666 ?
N1 Ru1 O31 97.6(4) . . ?
N2 Ru1 O8 95.2(4) . 3_666 ?
N2 Ru1 O31 176.3(5) . . ?
N2 Ru1 N1 81.3(5) . . ?
O1 Ru2 O3 87.4(4) . . ?
O1 Ru2 O9 87.2(4) . 3_666 ?
O1 Ru2 N3 90.1(5) . . ?
O1 Ru2 N4 91.2(4) . . ?
O3 Ru2 O9 86.0(4) . 3_666 ?
O34 Ru2 O1 176.5(4) . . ?
O34 Ru2 O3 92.8(4) . . ?
O34 Ru2 O9 89.3(4) . 3_666 ?
O34 Ru2 N3 93.3(5) . . ?
O34 Ru2 N4 88.8(5) . . ?
N3 Ru2 O3 96.3(4) . . ?
N3 Ru2 O9 176.5(4) . 3_666 ?
N4 Ru2 O3 176.1(4) . . ?
N4 Ru2 O9 97.6(4) . 3_666 ?
N4 Ru2 N3 80.1(5) . . ?
W8 O1 Ru2 138.7(5) . . ?
W1 O2 W6 165.9(5) . 3_666 ?
W1 O3 Ru2 173.5(5) . . ?
W2 O4 W1 156.6(5) . . ?
Bi1 O5 W8 110.8(4) . 3_666 ?
Bi1 O5 W12 137.4(5) . 3_666 ?
Bi1 O5 W13 116.1(4) . . ?
W8 O5 W12 93.6(3) 3_666 3_666 ?
W13 O5 W8 95.6(4) . 3_666 ?
W13 O5 W12 94.4(3) . 3_666 ?
W5 O6 W7 117.1(4) 3_666 . ?
W15 O7 W6 133.8(5) . . ?
W1 O8 Ru1 175.2(5) . 3_666 ?
W2 O9 Ru2 174.6(6) . 3_666 ?
Bi1 O10 W9 111.3(4) . . ?
Bi1 O10 W15 114.4(4) . . ?
Bi1 O10 W16 138.2(4) . . ?
W9 O10 W16 93.6(4) . . ?
W15 O10 W9 95.7(4) . . ?
W15 O10 W16 94.9(4) . . ?
W13 O11 W12 117.2(5) . 3_666 ?
Bi1 O12 W2 107.2(4) . . ?
Bi1 O12 W5 128.0(4) . 3_666 ?
Bi1 O12 W7 130.2(5) . . ?
W2 O12 W5 95.0(3) . 3_666 ?
W2 O12 W7 95.3(3) . . ?
W7 O12 W5 92.2(3) . 3_666 ?
W9 O13 Ru1 138.9(5) . . ?
W5 O14 W2 115.8(5) . 3_666 ?
W7 O15 W9 150.2(6) . . ?
W5 O16 W8 149.7(6) . . ?
W14 O17 W4 117.1(5) . . ?
W11 O18 W3 115.7(4) . . ?
W6 O19 W13 135.9(6) . . ?
W14 O20 W6 139.6(6) . . ?
W3 O21 W4 88.9(3) . . ?
W3 O21 W10 91.1(3) . . ?
W3 O21 W14 174.9(4) . . ?
W4 O21 W10 174.9(4) . . ?
W4 O21 W14 90.3(3) . . ?
W10 O21 W14 89.2(3) . . ?
W11 O21 W3 93.1(3) . . ?
W11 O21 W4 93.3(3) . . ?
W11 O21 W10 91.8(3) . . ?
W11 O21 W14 92.0(3) . . ?
W3 O22 W1 147.9(6) . 3_666 ?
W4 O23 W3 112.8(5) . . ?
W4 O24 W1 149.1(6) . 3_666 ?
W12 O25 W16 150.9(6) 3_666 . ?
W10 O26 W3 118.4(5) . . ?
W7 O27 W2 116.0(5) . . ?
W10 O28 W6 138.3(6) . . ?
W12 O29 W8 115.9(5) . . ?
W16 O30 W9 114.9(5) . . ?
W2 O31 Ru1 175.9(6) . . ?
W14 O33 W10 114.0(5) . . ?
Ru1 O34 Ru2 178.0(6) . . ?
W16 O35 W7 144.3(6) . . ?
W13 O36 W8 117.0(5) 3_666 . ?
W10 O37 W11 116.9(5) . . ?
W15 O38 W16 117.8(5) . . ?
W12 O39 W5 144.3(6) . . ?
W14 O40 W11 116.2(5) . . ?
W11 O41 W4 115.8(5) . . ?
W15 O42 W13 153.6(6) . . ?
W9 O43 W15 115.7(5) . . ?
W15 O51 Na3 137.8(6) . 2_556 ?
W14 O53 Na5 151.4(8) . 2_556 ?
C2 N1 Ru1 113.7(9) . . ?
C8 N1 Ru1 126.3(12) . . ?
C8 N1 C2 119.8(14) . . ?
C1 N2 Ru1 113.4(9) . . ?
C14 N2 Ru1 124.9(12) . . ?
C14 N2 C1 121.6(15) . . ?
C4 N3 Ru2 115.1(9) . . ?
C5 N3 Ru2 126.3(12) . . ?
C5 N3 C4 118.6(14) . . ?
C3 N4 Ru2 115.4(9) . . ?
C3 N4 C9 118.5(13) . . ?
C9 N4 Ru2 125.2(11) . . ?
N2 C1 C2 116.2(14) . . ?
N2 C1 C13 118.7(15) . . ?
C13 C1 C2 125.0(16) . . ?
N1 C2 C1 115.2(14) . . ?
C6 C2 N1 121.1(16) . . ?
C6 C2 C1 123.6(17) . . ?
N4 C3 C4 115.5(14) . . ?
N4 C3 C12 123.0(14) . . ?
C12 C3 C4 121.5(15) . . ?
N3 C4 C3 113.6(14) . . ?
N3 C4 C7 118.2(16) . . ?
C7 C4 C3 128.1(17) . . ?
N3 C5 C16 126.5(19) . . ?
C2 C6 C18 120(2) . . ?
C19 C7 C4 123(2) . . ?
N1 C8 C17 124(2) . . ?
N4 C9 C10 123.0(17) . . ?
C9 C10 C11 116.7(17) . . ?
C12 C11 C10 118.9(17) . . ?
C3 C12 C11 119.8(17) . . ?
C20 C13 C1 120.8(19) . . ?
N2 C14 C15 122(2) . . ?
C14 C15 C20 118(2) . . ?
C5 C16 C19 113.0(19) . . ?
C8 C17 C18 117.2(19) . . ?
C6 C18 C17 118(2) . . ?
C7 C19 C16 120.3(19) . . ?
C13 C20 C15 119(2) . . ?
Na2 Na1 Na2 180.0 3_566 . ?
O1W Na1 Na2 76.0(3) 3_566 3_566 ?
O1W Na1 Na2 104.0(3) . 3_566 ?
O1W Na1 Na2 76.0(3) . . ?
O1W Na1 Na2 104.0(3) 3_566 . ?
O1W Na1 O1W 180.0 . 3_566 ?
O1W Na1 O2W 99.7(4) . 3_566 ?
O1W Na1 O2W 80.3(4) 3_566 3_566 ?
O1W Na1 O2W 99.7(4) 3_566 . ?
O1W Na1 O2W 80.3(4) . . ?
O1W Na1 O4W 100.6(4) . 3_566 ?
O1W Na1 O4W 79.4(4) . . ?
O1W Na1 O4W 79.4(4) 3_566 3_566 ?
O1W Na1 O4W 100.6(4) 3_566 . ?
O2W Na1 Na2 40.1(3) . . ?
O2W Na1 Na2 139.9(3) . 3_566 ?
O2W Na1 Na2 139.9(3) 3_566 . ?
O2W Na1 Na2 40.1(3) 3_566 3_566 ?
O2W Na1 O2W 180.0(4) . 3_566 ?
O4W Na1 Na2 47.4(3) 3_566 3_566 ?
O4W Na1 Na2 132.6(3) . 3_566 ?
O4W Na1 Na2 47.4(3) . . ?
O4W Na1 Na2 132.6(3) 3_566 . ?
O4W Na1 O2W 92.6(4) . 3_566 ?
O4W Na1 O2W 87.4(4) . . ?
O4W Na1 O2W 87.4(4) 3_566 3_566 ?
O4W Na1 O2W 92.6(4) 3_566 . ?
O4W Na1 O4W 180.0(6) . 3_566 ?
O2W Na2 Na1 41.8(3) . . ?
O2W Na2 O3W 85.3(5) . . ?
O2W Na2 O4W 83.7(5) . . ?
O2W Na2 O5W 84.6(6) . . ?
O2W Na2 O6W 96.4(6) . . ?
O3W Na2 Na1 90.6(5) . . ?
O3W Na2 O4W 95.7(6) . . ?
O4W Na2 Na1 42.0(3) . . ?
O5W Na2 Na1 84.5(5) . . ?
O5W Na2 O3W 169.1(6) . . ?
O5W Na2 O4W 87.1(6) . . ?
O5W Na2 O6W 87.6(6) . . ?
O6W Na2 Na1 138.0(5) . . ?
O6W Na2 O3W 89.7(6) . . ?
O6W Na2 O4W 174.6(6) . . ?
O7W Na2 Na1 130.9(5) . . ?
O7W Na2 O2W 172.6(7) . . ?
O7W Na2 O3W 94.4(6) . . ?
O7W Na2 O4W 89.0(5) . . ?
O7W Na2 O5W 96.2(7) . . ?
O7W Na2 O6W 90.9(6) . . ?
O51 Na3 O3W 96.7(6) 2_546 . ?
O8W Na3 O51 104.1(7) . 2_546 ?
O8W Na3 O3W 81.5(7) . . ?
O9W Na3 O51 160.1(7) . 2_546 ?
O9W Na3 O3W 91.6(7) . . ?
O9W Na3 O8W 94.9(9) . . ?
O9W Na3 O10W 94.9(9) . . ?
O9W Na3 O11W 77.8(10) . . ?
O10W Na3 O51 81.9(7) . 2_546 ?
O10W Na3 O3W 164.0(9) . . ?
O10W Na3 O8W 83.4(9) . . ?
O11W Na3 O51 82.4(9) . 2_546 ?
O11W Na3 O3W 117.6(9) . . ?
O11W Na3 O8W 159.4(11) . . ?
O11W Na3 O10W 78.2(10) . . ?
O5W Na4 O14W 102.0(9) . . ?
O5W Na4 O15W 93.9(7) . . ?
O5W Na4 O16W 77.6(8) . . ?
O13W Na4 O5W 93.1(8) . . ?
O13W Na4 O14W 84.2(8) . . ?
O13W Na4 O15W 165.6(8) . . ?
O13W Na4 O16W 101.4(8) . . ?
O15W Na4 O14W 82.0(9) . . ?
O15W Na4 O16W 92.4(7) . . ?
O16W Na4 O14W 174.3(10) . . ?
Na2 O2W Na1 98.2(4) . . ?
Na2 O3W Na3 132.2(8) . . ?
Na1 O4W Na2 90.7(4) . . ?
Na4 O5W Na2 137.4(8) . . ?
O53 Na5 O19W 81.0(8) 2_546 3_666 ?
O21W Na5 O53 88.8(9) . 2_546 ?
O21W Na5 O19W 89.5(12) . 3_666 ?

loop_
_geom_bond_atom_site_label_1
_geom_bond_atom_site_label_2
_geom_bond_distance
_geom_bond_site_symmetry_2
_geom_bond_publ_flag
Bi1 O5 2.135(9) . ?
Bi1 O10 2.133(10) . ?
Bi1 O12 2.121(8) . ?
W1 O2 1.776(10) . ?
W1 O3 1.777(9) . ?
W1 O4 2.094(10) . ?
W1 O8 1.752(9) . ?
W1 O22 2.114(9) 3_666 ?
W1 O24 2.073(9) 3_666 ?
W2 O4 1.791(10) . ?
W2 O9 1.784(9) . ?
W2 O12 2.212(9) . ?
W2 O14 2.077(9) 3_666 ?
W2 O27 2.059(10) . ?
W2 O31 1.776(10) . ?
W3 W4 3.2276(9) . ?
W3 O18 2.029(8) . ?
W3 O21 2.300(9) . ?
W3 O22 1.777(9) . ?
W3 O23 1.940(11) . ?
W3 O26 1.939(11) . ?
W3 O44 1.734(10) . ?
W4 O17 1.940(10) . ?
W4 O21 2.307(10) . ?
W4 O23 1.934(10) . ?
W4 O24 1.807(8) . ?
W4 O41 2.042(8) . ?
W4 O47 1.723(13) . ?
W5 O6 1.931(11) 3_666 ?
W5 O12 2.309(9) 3_666 ?
W5 O14 1.855(9) . ?
W5 O16 1.881(9) . ?
W5 O32 1.738(10) . ?
W5 O39 1.995(10) . ?
W6 O2 2.130(10) 3_666 ?
W6 O7 1.951(10) . ?
W6 O19 1.904(9) . ?
W6 O20 1.929(10) . ?
W6 O28 1.954(10) . ?
W6 O56 1.683(11) . ?
W7 O6 1.948(11) . ?
W7 O12 2.284(9) . ?
W7 O15 1.874(9) . ?
W7 O27 1.859(10) . ?
W7 O35 2.017(10) . ?
W7 O54 1.726(10) . ?
W8 O1 1.840(8) . ?
W8 O5 2.224(11) 3_666 ?
W8 O16 1.956(8) . ?
W8 O29 1.986(9) . ?
W8 O36 1.941(9) . ?
W8 O55 1.736(12) . ?
W9 O10 2.228(10) . ?
W9 O13 1.837(10) . ?
W9 O15 1.973(10) . ?
W9 O30 1.974(9) . ?
W9 O43 1.939(10) . ?
W9 O45 1.737(12) . ?
W10 O21 2.318(10) . ?
W10 O26 1.899(10) . ?
W10 O28 1.914(8) . ?
W10 O33 1.951(10) . ?
W10 O37 1.918(9) . ?
W10 O50 1.706(12) . ?
W11 O18 1.883(10) . ?
W11 O21 2.263(8) . ?
W11 O37 1.943(11) . ?
W11 O40 1.953(11) . ?
W11 O41 1.880(11) . ?
W11 O48 1.724(9) . ?
W12 O5 2.294(8) 3_666 ?
W12 O11 1.997(9) 3_666 ?
W12 O25 1.900(12) 3_666 ?
W12 O29 1.901(12) . ?
W12 O39 1.849(10) . ?
W12 O46 1.715(10) . ?
W13 O5 2.216(8) . ?
W13 O11 1.879(9) . ?
W13 O19 1.947(8) . ?
W13 O36 1.917(11) 3_666 ?
W13 O42 1.920(12) . ?
W13 O49 1.723(11) . ?
W14 O17 1.905(11) . ?
W14 O20 1.922(9) . ?
W14 O21 2.320(9) . ?
W14 O33 1.931(11) . ?
W14 O40 1.929(9) . ?
W14 O53 1.719(11) . ?
W15 O7 1.920(9) . ?
W15 O10 2.224(9) . ?
W15 O38 1.894(10) . ?
W15 O42 1.914(11) . ?
W15 O43 1.960(11) . ?
W15 O51 1.721(10) . ?
W16 O10 2.285(9) . ?
W16 O25 1.905(11) . ?
W16 O30 1.929(11) . ?
W16 O35 1.835(10) . ?
W16 O38 1.985(10) . ?
W16 O52 1.728(10) . ?
Ru1 O8 2.051(9) 3_666 ?
Ru1 O13 2.005(10) . ?
Ru1 O31 2.041(10) . ?
Ru1 O34 1.807(10) . ?
Ru1 N1 2.022(11) . ?
Ru1 N2 2.010(11) . ?
Ru2 O1 2.005(9) . ?
Ru2 O3 2.021(9) . ?
Ru2 O9 2.035(9) 3_666 ?
Ru2 O34 1.810(10) . ?
Ru2 N3 2.020(12) . ?
Ru2 N4 2.016(11) . ?
O51 Na3 2.492(16) 2_556 ?
O53 Na5 2.428(19) 2_556 ?
N1 C2 1.36(2) . ?
N1 C8 1.307(19) . ?
N2 C1 1.36(2) . ?
N2 C14 1.34(2) . ?
N3 C4 1.36(2) . ?
N3 C5 1.319(19) . ?
N4 C3 1.323(19) . ?
N4 C9 1.346(19) . ?
C1 C2 1.45(2) . ?
C1 C13 1.39(2) . ?
C2 C6 1.36(2) . ?
C3 C4 1.48(2) . ?
C3 C12 1.35(2) . ?
C4 C7 1.38(3) . ?
C5 C16 1.39(3) . ?
C6 C18 1.39(3) . ?
C7 C19 1.32(3) . ?
C8 C17 1.33(2) . ?
C9 C10 1.39(2) . ?
C10 C11 1.41(3) . ?
C11 C12 1.38(2) . ?
C13 C20 1.37(3) . ?
C14 C15 1.37(3) . ?
C15 C20 1.43(3) . ?
C16 C19 1.42(3) . ?
C17 C18 1.46(3) . ?
Na1 Na2 3.613(9) . ?
Na1 Na2 3.613(9) 3_566 ?
Na1 O1W 2.393(12) 3_566 ?
Na1 O1W 2.393(12) . ?
Na1 O2W 2.431(12) . ?
Na1 O2W 2.431(12) 3_566 ?
Na1 O4W 2.416(11) 3_566 ?
Na1 O4W 2.416(11) . ?
Na2 O2W 2.350(14) . ?
Na2 O3W 2.503(17) . ?
Na2 O4W 2.658(16) . ?
Na2 O5W 2.444(19) . ?
Na2 O6W 2.462(16) . ?
Na2 O7W 2.304(19) . ?
Na3 O3W 2.52(2) . ?
Na3 O8W 2.48(2) . ?
Na3 O9W 2.32(2) . ?
Na3 O10W 2.44(3) . ?
Na3 O11W 2.43(3) . ?
Na4 O5W 2.36(2) . ?
Na4 O13W 2.356(19) . ?
Na4 O14W 2.46(3) . ?
Na4 O15W 2.43(2) . ?
Na4 O16W 2.44(3) . ?
Na5 O21W 2.30(3) . ?
Na5 O19W 2.56(4) 3_666 ?

loop_
_smtbx_masks_void_nr
_smtbx_masks_void_average_x
_smtbx_masks_void_average_y
_smtbx_masks_void_average_z
_smtbx_masks_void_volume
_smtbx_masks_void_count_electrons
_smtbx_masks_void_content
1 -0.329 0.000 0.500 765.0 93.7 ?
2 -0.526 0.500 0.000 765.0 93.7 ?
